data_2010602
loop_
_publ_author_name
'Kooijman, Huub'
'Nijsen, Frank'
'Spek, Anthony L.'
'Schip, Fred van het'

_publ_section_title
;
 Diaquatris(pentane-2,4-dionato-<i>O</i>,<i>O</i>')holmium(III)
 monohydrate and
 diaquatris(pentane-2,4-dionato-<i>O</i>,<i>O</i>')holmium(III)
 4-hydroxypentan-2-one solvate dihydrate
;
_journal_issue 2
_journal_name_full 'Acta Crystallographica Section C'
_journal_page_first 156
_journal_page_last 158
_journal_paper_doi 10.1107/S0108270199013566
_journal_volume 56
_journal_year 2000
_chemical_formula_iupac '[Ho (C5 H7 O2)3 (H2 O)2] , C5 H8 O2 , H2 O'
_chemical_formula_moiety 'C15 H25 Ho O8 , C5 H8 O2 , 2H2 O'
_chemical_formula_sum 'C20 H37 Ho O12'
_chemical_formula_weight 634.43
_chemical_name_systematic
;diaquatris(pentane-2,4-dionato-O,O')holmium(III) 4-hydroxypentan-2-one
 solvate
dihydrate
;
_space_group_IT_number 14
_symmetry_cell_setting monoclinic
_symmetry_space_group_name_Hall '-P 2ybc'
_symmetry_space_group_name_H-M 'P 1 21/c 1'
_cell_angle_alpha 90
_cell_angle_beta 93.440(7)
_cell_angle_gamma 90
_cell_formula_units_Z 4
_cell_length_a 11.4903(11)
_cell_length_b 11.0242(6)
_cell_length_c 20.5442(15)
_cell_measurement_reflns_used 25
_cell_measurement_temperature 293
_cell_measurement_theta_max 18.35
_cell_measurement_theta_min 11.49
_cell_volume 2597.7(3)
_computing_cell_refinement 'SET4 (de Boer & Duisenberg, 1984)'
_computing_data_collection 'locally modified CAD-4 Software (Enraf-Nonius, 1989)'
_computing_data_reduction 'HELENA (Spek, 1997)'
_computing_molecular_graphics 'PLATON (Spek, 1990)'
_computing_publication_material PLATON
_computing_structure_refinement 'SHELXL97 (Sheldrick, 1997)'
_computing_structure_solution 'SHELXS86 (Sheldrick, 1985)'
_diffrn_ambient_temperature 150
_diffrn_measured_fraction_theta_full 1.00
_diffrn_measured_fraction_theta_max 1.00
_diffrn_measurement_device_type 'Enraf-Nonius CAD-4T'
_diffrn_measurement_method '\w scan'
_diffrn_radiation_monochromator graphite
_diffrn_radiation_source 'rotating anode'
_diffrn_radiation_type 'Mo K\a'
_diffrn_radiation_wavelength .71073
_diffrn_reflns_av_R_equivalents .041
_diffrn_reflns_av_sigmaI/netI .047
_diffrn_reflns_limit_h_max 13
_diffrn_reflns_limit_h_min -13
_diffrn_reflns_limit_k_max 13
_diffrn_reflns_limit_k_min 0
_diffrn_reflns_limit_l_max 24
_diffrn_reflns_limit_l_min -24
_diffrn_reflns_number 9388
_diffrn_reflns_reduction_process
;
 ?
;
_diffrn_reflns_theta_full 25.25
_diffrn_reflns_theta_max 25.25
_diffrn_reflns_theta_min 1.78
_diffrn_standards_decay_% 1
_diffrn_standards_interval_time 60
_diffrn_standards_number 3
_exptl_absorpt_coefficient_mu 3.10
_exptl_absorpt_correction_T_max .857
_exptl_absorpt_correction_T_min .517
_exptl_absorpt_correction_type gaussian
_exptl_absorpt_process_details '(Spek, 1990)'
_exptl_crystal_colour yellow-pink
_exptl_crystal_density_diffrn 1.622
_exptl_crystal_density_meas ?
_exptl_crystal_description needle
_exptl_crystal_F_000 1280
_exptl_crystal_size_max .70
_exptl_crystal_size_mid .20
_exptl_crystal_size_min .05
_refine_diff_density_max 1.66
_refine_diff_density_min -1.96
_refine_ls_abs_structure_details none
_refine_ls_extinction_method none
_refine_ls_goodness_of_fit_ref 1.173
_refine_ls_hydrogen_treatment mixed
_refine_ls_matrix_type full
_refine_ls_number_parameters 338
_refine_ls_number_reflns 4697
_refine_ls_number_restraints 10
_refine_ls_restrained_S_all 1.173
_refine_ls_R_factor_all .043
_refine_ls_R_factor_gt .032
_refine_ls_shift/su_max .002
_refine_ls_shift/su_mean .000
_refine_ls_structure_factor_coef Fsqd
_refine_ls_weighting_details 'w = 1/[\s^2^(F~o^~2^)+(0.02P)^2^+5P] where P=(F~o~^2^+2F~c~^2^)/3'
_refine_ls_weighting_scheme calc
_refine_ls_wR_factor_ref .069
_reflns_number_gt 3764
_reflns_number_total 4697
_reflns_threshold_expression I>2\s(I)
_cod_data_source_file bm1374.cif
_cod_data_source_block II
_cod_depositor_comments
;
The following automatic conversions were performed:
'_symmetry_cell_setting' value 'Monoclinic' changed to 'monoclinic'
according to '/home/saulius/struct/CIF-dictionaries/cif_core.dic'
dictionary named 'cif_core.dic' version 2.4.1 from 2010-06-29.

Automatic conversion script
Id: cif_fix_enum 1527 2010-12-29 10:47:43Z saulius 

The following automatic conversions were performed:

'_symmetry_cell_setting' value 'Monoclinic' changed to 'monoclinic'
according to /home/saulius/struct/CIF-dictionaries/cif_core.dic
dictionary named 'cif_core.dic' version 2.4.1 from
2010-06-29.

'_exptl_absorpt_correction_type' value 'Gaussian'
changed to 'gaussian' according to
/home/saulius/struct/CIF-dictionaries/cif_core.dic dictionary named
'cif_core.dic' version 2.4.1 from 2010-06-29.

Automatic conversion script
Id: cif_fix_values 1715 2011-07-08 13:25:40Z adriana 

The following automatic conversions were performed:

'_exptl_crystal_density_meas' value 'not measured' was changed to '?'
- the value is perceived as not measured.

Automatic conversion script
Id: cif_fix_values 3008 2015-01-20 13:52:24Z robertas 
;
_cod_original_sg_symbol_H-M 'P 21/c'
_cod_database_code 2010602
_cod_database_fobs_code 2010602

loop_
_symmetry_equiv_pos_as_xyz
x,y,z
-x,1/2+y,1/2-z
-x,-y,-z
x,1/2-y,1/2+z

loop_
_atom_site_aniso_label
_atom_site_aniso_U_11
_atom_site_aniso_U_22
_atom_site_aniso_U_33
_atom_site_aniso_U_12
_atom_site_aniso_U_13
_atom_site_aniso_U_23
Ho1 .01460(10) .01470(10) .01080(10) .00010(10) .00230(10) .00060(10)
O1 .0183(16) .0194(17) .0163(16) .0011(13) .0055(13) -.0007(13)
O2 .0189(15) .0226(18) .0152(14) .0034(13) .0074(12) .0036(13)
O3 .0206(16) .0241(18) .0175(16) .0022(14) .0060(13) .0030(14)
O4 .0246(16) .0190(17) .0150(16) .0010(13) .0092(13) .0005(13)
O5 .0191(15) .0244(19) .0183(15) .0006(14) -.0033(12) .0051(15)
O6 .0178(15) .0166(17) .0182(16) -.0012(13) -.0005(13) -.0011(13)
O7 .0242(17) .0191(18) .0169(16) -.0033(14) -.0014(14) .0076(14)
O8 .0165(16) .0174(17) .0176(16) .0001(13) .0047(13) .0012(14)
C1 .024(3) .025(3) .034(3) .005(2) .009(2) .002(2)
C2 .021(2) .019(2) .013(2) .0014(19) -.0030(18) -.0018(19)
C3 .017(2) .030(3) .022(2) .002(2) .0066(19) -.002(2)
C4 .020(2) .024(3) .015(2) -.0059(19) .0031(17) -.004(2)
C5 .026(3) .033(3) .029(3) .000(2) .012(2) .005(2)
C6 .036(3) .021(3) .024(3) .002(2) .014(2) .003(2)
C7 .021(2) .021(3) .014(2) -.0051(19) -.0004(18) .0008(19)
C8 .022(2) .027(3) .017(2) -.0017(19) .0112(19) .002(2)
C9 .021(2) .025(3) .012(2) .000(2) .0031(18) .000(2)
C10 .033(3) .024(3) .026(3) .002(2) .015(2) -.001(2)
C11 .023(2) .037(3) .035(3) .003(2) -.005(2) .003(3)
C12 .019(2) .024(3) .018(2) .0043(19) .0032(18) -.0042(19)
C13 .015(2) .028(3) .023(2) -.0025(19) .0028(19) -.001(2)
C14 .020(2) .022(2) .012(2) -.0025(19) .0038(18) -.0028(18)
C15 .027(3) .020(3) .032(3) -.005(2) .004(2) -.001(2)
O9 .045(2) .046(3) .033(2) -.002(2) .0045(19) .001(2)
O10 .0228(16) .029(2) .0218(16) -.0011(14) -.0044(13) .0035(15)
C16 .041(3) .036(3) .032(3) .006(3) -.011(2) -.002(3)
C17 .020(2) .035(3) .010(2) .002(2) .0001(18) .001(2)
C18 .018(2) .035(3) .019(2) -.003(2) -.0009(18) -.004(2)
C19 .024(2) .031(3) .013(2) -.004(2) .0034(19) .000(2)
C20 .035(3) .036(3) .029(3) -.007(2) -.006(2) .001(2)
O11 .0284(19) .035(2) .0210(18) .0017(16) .0032(15) .0016(16)
O12 .046(2) .038(2) .0180(18) -.0097(18) .0083(17) .0002(16)

loop_
_atom_site_label
_atom_site_fract_x
_atom_site_fract_y
_atom_site_fract_z
_atom_site_U_iso_or_equiv
_atom_site_thermal_displace_type
_atom_site_occupancy
_atom_site_type_symbol
Ho1 .098950(10) .25600(2) .017370(10) .01330(10) Uani 1.000 Ho
O1 .1774(3) .0628(3) -.00892(15) .0178(9) Uani 1.000 O
O2 .2035(2) .2780(3) -.07590(14) .0186(9) Uani 1.000 O
O3 .0480(3) .1236(3) .09768(15) .0205(10) Uani 1.000 O
O4 -.0277(3) .3622(3) .08201(15) .0192(9) Uani 1.000 O
O5 .2687(2) .2352(3) .08184(14) .0208(9) Uani 1.000 O
O6 .1888(3) .4502(3) .02913(15) .0176(9) Uani 1.000 O
O7 -.0631(3) .1521(3) -.03122(16) .0202(10) Uani 1.000 O
O8 -.0093(3) .3934(3) -.05510(15) .0170(9) Uani 1.000 O
C1 .3268(4) -.0835(5) -.0139(3) .0274(17) Uani 1.000 C
C2 .2772(4) .0399(4) -.0288(2) .0178(12) Uani 1.000 C
C3 .3420(4) .1201(5) -.0651(2) .0228(14) Uani 1.000 C
C4 .3009(4) .2307(4) -.0894(2) .0196(14) Uani 1.000 C
C5 .3713(4) .3001(5) -.1365(3) .0289(17) Uani 1.000 C
C6 -.0520(4) -.0030(5) .1689(2) .0265(17) Uani 1.000 C
C7 -.0355(4) .1160(4) .1353(2) .0187(14) Uani 1.000 C
C8 -.1103(4) .2125(5) .1479(2) .0216(14) Uani 1.000 C
C9 -.1014(4) .3282(4) .1233(2) .0192(14) Uani 1.000 C
C10 -.1795(4) .4264(5) .1470(2) .0271(17) Uani 1.000 C
C11 .4608(4) .2267(5) .1270(3) .0319(16) Uani 1.000 C
C12 .3650(4) .2911(4) .0881(2) .0202(14) Uani 1.000 C
C13 .3838(4) .4076(5) .0644(2) .0219(14) Uani 1.000 C
C14 .2942(4) .4832(4) .0399(2) .0179(12) Uani 1.000 C
C15 .3210(4) .6141(5) .0269(3) .0262(17) Uani 1.000 C
O9 .2122(4) .5464(5) .1861(2) .0412(14) Uani 1.000 O
O10 .1587(3) .7770(3) .14954(16) .0248(10) Uani 1.000 O
C16 .3925(5) .5171(6) .2492(3) .0369(17) Uani 1.000 C
C17 .3068(4) .5993(5) .2134(2) .0217(14) Uani 1.000 C
C18 .3288(4) .7230(5) .2102(2) .0241(14) Uani 1.000 C
C19 .2549(4) .8074(5) .1781(2) .0226(14) Uani 1.000 C
C20 .2897(5) .9381(5) .1758(3) .0337(17) Uani 1.000 C
O11 .0619(3) .1936(4) .30302(17) .0281(11) Uani 1.000 O
O12 .2021(3) .2892(4) .21159(17) .0337(11) Uani 1.000 O
H11 .40850 -.08370 -.02120 .0420 Uiso 1.000 H
H12 .28760 -.14240 -.04180 .0420 Uiso 1.000 H
H13 .31590 -.10340 .03080 .0420 Uiso 1.000 H
H31 .41770 .09790 -.07350 .0270 Uiso 1.000 H
H51 .38270 .38180 -.12110 .0430 Uiso 1.000 H
H52 .33050 .30130 -.17860 .0430 Uiso 1.000 H
H53 .44570 .26160 -.13970 .0430 Uiso 1.000 H
H61 -.07370 -.06390 .13710 .0390 Uiso 1.000 H
H62 -.11230 .00480 .19900 .0390 Uiso 1.000 H
H63 .01960 -.02610 .19210 .0390 Uiso 1.000 H
H74 -.085(4) .163(5) -.0695(17) .0300 Uiso 1.000 H
H75 -.080(5) .083(3) -.023(3) .0300 Uiso 1.000 H
H81 -.17070 .19730 .17490 .0260 Uiso 1.000 H
H84 .021(4) .460(3) -.065(3) .0260 Uiso 1.000 H
H85 -.073(3) .422(5) -.047(3) .0260 Uiso 1.000 H
H101 -.13680 .47510 .17890 .0410 Uiso 1.000 H
H102 -.24530 .39020 .16620 .0410 Uiso 1.000 H
H103 -.20620 .47650 .11090 .0410 Uiso 1.000 H
H111 .53330 .26810 .12220 .0480 Uiso 1.000 H
H112 .46670 .14490 .11160 .0480 Uiso 1.000 H
H113 .44370 .22590 .17220 .0480 Uiso 1.000 H
H131 .46000 .43630 .06500 .0260 Uiso 1.000 H
H151 .40350 .62380 .02360 .0400 Uiso 1.000 H
H152 .29570 .66330 .06190 .0400 Uiso 1.000 H
H153 .28090 .63880 -.01330 .0400 Uiso 1.000 H
H94 .205(11) .467(4) .191(6) .0620 Uiso .56(9) H
H161 .37750 .51610 .29470 .0550 Uiso 1.000 H
H162 .47020 .54600 .24410 .0550 Uiso 1.000 H
H163 .38470 .43650 .23190 .0550 Uiso 1.000 H
H181 .39750 .75170 .23080 .0290 Uiso 1.000 H
H201 .37140 .94380 .16870 .0500 Uiso 1.000 H
H202 .27450 .97640 .21640 .0500 Uiso 1.000 H
H203 .24570 .97790 .14080 .0500 Uiso 1.000 H
H95 .158(10) .594(13) .168(7) .0620 Uiso .44(9) H
H114 .104(4) .193(6) .338(2) .0420 Uiso 1.000 H
H115 -.005(3) .221(5) .306(3) .0420 Uiso 1.000 H
H124 .199(6) .241(5) .180(2) .0500 Uiso 1.000 H
H125 .156(5) .254(5) .236(3) .0500 Uiso 1.000 H

loop_
_atom_type_symbol
_atom_type_description
_atom_type_scat_dispersion_real
_atom_type_scat_dispersion_imag
_atom_type_scat_source
O O .0106 .0060 'International Tables Vol C Tables 4.2.6.8 and 6.1.1.4'
Ho Ho -.2175 4.6783 'International Tables Vol C Tables 4.2.6.8 and 6.1.1.4'
H H .0000 .0000 'International Tables Vol C Tables 4.2.6.8 and 6.1.1.4'
C C .0033 .0016 'International Tables Vol C Tables 4.2.6.8 and 6.1.1.4'

loop_
_geom_angle_atom_site_label_1
_geom_angle_atom_site_label_2
_geom_angle_atom_site_label_3
_geom_angle
_geom_angle_publ_flag
O1 Ho1 O2 71.77(11) yes
O1 Ho1 O3 73.29(11) no
O1 Ho1 O4 146.13(11) no
O1 Ho1 O5 73.92(11) no
O1 Ho1 O6 131.10(12) no
O1 Ho1 O7 76.70(12) no
O1 Ho1 O8 127.41(11) no
O2 Ho1 O3 144.96(12) no
O2 Ho1 O4 141.39(11) no
O2 Ho1 O5 91.30(9) no
O2 Ho1 O6 75.45(11) no
O2 Ho1 O7 97.77(11) no
O2 Ho1 O8 72.56(10) no
O3 Ho1 O4 73.59(11) yes
O3 Ho1 O5 76.58(11) no
O3 Ho1 O6 128.58(11) no
O3 Ho1 O7 76.54(11) no
O3 Ho1 O8 134.01(12) no
O4 Ho1 O5 104.91(11) no
O4 Ho1 O6 76.91(11) no
O4 Ho1 O7 88.92(12) no
O4 Ho1 O8 73.83(11) no
O5 Ho1 O6 71.59(11) yes
O5 Ho1 O7 144.68(12) no
O5 Ho1 O8 143.52(11) no
O6 Ho1 O7 143.73(11) no
O6 Ho1 O8 72.73(11) no
O7 Ho1 O8 71.29(11) yes
Ho1 O1 C2 127.8(3) no
Ho1 O2 C4 129.4(3) no
Ho1 O3 C7 135.3(3) no
Ho1 O4 C9 133.0(3) no
Ho1 O5 C12 135.6(3) no
Ho1 O6 C14 132.6(3) no
Ho1 O7 H75 124(4) no
H74 O7 H75 106(6) no
Ho1 O7 H74 122(4) no
Ho1 O8 H84 119(3) no
H84 O8 H85 96(5) no
Ho1 O8 H85 123(4) no
C17 O9 H95 117(9) no
C17 O9 H94 118(8) no
H114 O11 H115 115(5) no
H124 O12 H125 100(6) no
C1 C2 C3 118.3(4) no
O1 C2 C3 124.6(4) no
O1 C2 C1 117.1(4) no
C2 C3 C4 124.4(4) no
O2 C4 C5 116.3(4) no
O2 C4 C3 124.2(4) no
C3 C4 C5 119.5(4) no
C6 C7 C8 118.9(4) no
O3 C7 C8 123.8(4) no
O3 C7 C6 117.3(4) no
C7 C8 C9 125.1(4) no
O4 C9 C10 115.6(4) no
O4 C9 C8 125.2(4) no
C8 C9 C10 119.2(4) no
O5 C12 C11 115.6(4) no
O5 C12 C13 124.4(4) no
C11 C12 C13 119.9(4) no
C12 C13 C14 123.3(4) no
O6 C14 C13 124.5(4) no
C13 C14 C15 118.9(4) no
O6 C14 C15 116.6(4) no
C2 C1 H11 109.49 no
C2 C1 H12 109.43 no
H11 C1 H12 109.48 no
C2 C1 H13 109.45 no
H12 C1 H13 109.46 no
H11 C1 H13 109.52 no
C4 C3 H31 117.77 no
C2 C3 H31 117.79 no
C4 C5 H52 109.51 no
C4 C5 H53 109.51 no
C4 C5 H51 109.41 no
H51 C5 H52 109.49 no
H51 C5 H53 109.42 no
H52 C5 H53 109.48 no
C7 C6 H61 109.49 no
C7 C6 H63 109.41 no
H61 C6 H62 109.47 no
C7 C6 H62 109.53 no
H61 C6 H63 109.42 no
H62 C6 H63 109.52 no
C9 C8 H81 117.41 no
C7 C8 H81 117.49 no
C9 C10 H102 109.47 no
C9 C10 H103 109.44 no
H101 C10 H102 109.57 no
H101 C10 H103 109.42 no
H102 C10 H103 109.47 no
C9 C10 H101 109.46 no
C12 C11 H113 109.47 no
H112 C11 H113 109.43 no
H111 C11 H112 109.51 no
H111 C11 H113 109.43 no
C12 C11 H112 109.47 no
C12 C11 H111 109.50 no
C12 C13 H131 118.28 no
C14 C13 H131 118.37 no
C14 C15 H153 109.40 no
H152 C15 H153 109.44 no
H151 C15 H152 109.55 no
H151 C15 H153 109.41 no
C14 C15 H152 109.58 no
C14 C15 H151 109.46 no
O9 C17 C16 116.0(5) no
O9 C17 C18 123.9(5) no
C16 C17 C18 120.1(4) no
C17 C18 C19 124.6(4) no
O10 C19 C20 117.9(4) no
C18 C19 C20 120.0(4) no
O10 C19 C18 122.1(5) no
C17 C16 H163 109.53 no
H161 C16 H162 109.42 no
C17 C16 H162 109.51 no
H162 C16 H163 109.51 no
H161 C16 H163 109.37 no
C17 C16 H161 109.49 no
C17 C18 H181 117.71 no
C19 C18 H181 117.64 no
C19 C20 H202 109.45 no
C19 C20 H203 109.51 no
H201 C20 H203 109.38 no
H202 C20 H203 109.55 no
H201 C20 H202 109.48 no
C19 C20 H201 109.46 no

loop_
_geom_bond_atom_site_label_1
_geom_bond_atom_site_label_2
_geom_bond_site_symmetry_1
_geom_bond_site_symmetry_2
_geom_bond_distance
_geom_bond_publ_flag
Ho1 O1 . . 2.387(3) yes
Ho1 O2 . . 2.334(3) yes
Ho1 O3 . . 2.305(3) yes
Ho1 O4 . . 2.342(3) yes
Ho1 O5 . . 2.302(3) yes
Ho1 O6 . . 2.383(3) yes
Ho1 O7 . . 2.356(3) yes
Ho1 O8 . . 2.416(3) yes
O1 C2 . . 1.266(6) no
O2 C4 . . 1.280(5) no
O3 C7 . . 1.270(6) no
O4 C9 . . 1.290(5) no
O5 C12 . . 1.266(5) no
O6 C14 . . 1.271(6) no
O7 H75 . . .81(4) no
O7 H74 . . .82(4) no
O8 H84 . . .84(4) no
O8 H85 . . .82(4) no
O9 C17 . . 1.328(7) no
O10 C19 . . 1.265(6) no
O9 H94 . . .89(5) no
O9 H95 . . .88(13) no
O11 H115 . . .83(4) no
O11 H114 . . .84(4) no
O12 H124 . . .84(5) no
O12 H125 . . .85(6) no
C1 C2 . . 1.499(7) no
C2 C3 . . 1.400(7) no
C3 C4 . . 1.389(7) no
C4 C5 . . 1.507(7) no
C6 C7 . . 1.500(7) no
C7 C8 . . 1.401(7) no
C8 C9 . . 1.378(7) no
C9 C10 . . 1.506(7) no
C11 C12 . . 1.500(7) no
C12 C13 . . 1.395(7) no
C13 C14 . . 1.395(7) no
C14 C15 . . 1.503(7) no
C1 H13 . . .9597 no
C1 H12 . . .9602 no
C1 H11 . . .9595 no
C3 H31 . . .9297 no
C5 H51 . . .9610 no
C5 H52 . . .9588 no
C5 H53 . . .9602 no
C6 H61 . . .9593 no
C6 H62 . . .9598 no
C6 H63 . . .9601 no
C8 H81 . . .9293 no
C10 H103 . . .9602 no
C10 H101 . . .9591 no
C10 H102 . . .9603 no
C11 H113 . . .9607 no
C11 H111 . . .9601 no
C11 H112 . . .9594 no
C13 H131 . . .9304 no
C15 H152 . . .9596 no
C15 H151 . . .9604 no
C15 H153 . . .9607 no
C16 C17 . . 1.498(8) no
C17 C18 . . 1.389(8) no
C18 C19 . . 1.398(7) no
C19 C20 . . 1.497(8) no
C16 H161 . . .9607 no
C16 H162 . . .9596 no
C16 H163 . . .9592 no
C18 H181 . . .9286 no
C20 H202 . . .9602 no
C20 H203 . . .9600 no
C20 H201 . . .9607 no

loop_
_geom_contact_atom_site_label_1
_geom_contact_atom_site_label_2
_geom_contact_distance
_geom_contact_site_symmetry_2
_geom_contact_publ_flag
Ho1 O12 4.110(4) . no
Ho1 O8 4.086(3) 3_565 no
Ho1 H124 3.47(4) . no
Ho1 H61 3.8117 3_555 no
Ho1 H75 3.75(3) 3_555 no
Ho1 H84 3.58(4) 3_565 no
Ho1 H85 3.62(6) 3_565 no
Ho1 H114 3.73(4) 4_554 no
O1 O7 2.854(5) 3_555 no
O2 O11 2.906(4) 4_554 no
O4 O8 2.788(5) 3_565 no
O5 O12 2.879(5) . no
O6 O8 2.765(5) 3_565 no
O7 O10 2.721(5) 3_565 no
O7 O1 2.854(5) 3_555 no
O7 C1 3.309(6) 3_555 no
O8 O10 3.137(5) 3_565 no
O8 O6 2.765(5) 3_565 no
O8 O11 3.220(5) 4_554 no
O8 O4 2.788(5) 3_565 no
O8 Ho1 4.086(3) 3_565 no
O9 O10 2.711(6) . no
O9 O12 2.887(7) . no
O9 C14 3.276(6) . no
O10 O7 2.721(5) 3_565 no
O10 O11 2.918(5) 2_555 no
O10 O9 2.711(6) . no
O10 O8 3.137(5) 3_565 no
O11 O2 2.906(4) 4_555 no
O11 O8 3.220(5) 4_555 no
O11 O10 2.918(5) 2_545 no
O11 O12 2.756(5) . no
O11 C6 3.397(7) 2_555 no
O11 C10 3.375(7) 2_545 no
O12 Ho1 4.110(4) . no
O12 O9 2.887(7) . no
O12 O11 2.756(5) . no
O12 O5 2.879(5) . no
O12 C12 3.242(6) . no
O12 C16 3.390(7) . no
O1 H61 2.8245 3_555 no
O1 H75 2.09(5) 3_555 no
O2 H103 2.8010 3_565 no
O2 H114 2.07(4) 4_554 no
O3 H75 2.78(4) 3_555 no
O3 H203 2.8781 1_545 no
O3 H124 2.68(6) . no
O4 H85 2.76(5) 3_565 no
O4 H84 1.99(3) 3_565 no
O5 H124 2.21(5) . no
O6 H85 1.99(5) 3_565 no
O6 H84 2.75(5) 3_565 no
O8 H114 2.79(5) 4_554 no
O8 H95 2.80(13) 3_565 no
O9 H62 2.7249 2_555 no
O10 H95 2.05(14) . no
O10 H63 2.8633 1_565 no
O10 H152 2.7624 . no
O10 H115 2.13(4) 2_555 no
O10 H74 1.92(4) 3_565 no
O11 H125 1.92(6) . no
O11 H101 2.5773 2_545 no
O11 H95 2.85(12) 2_545 no
O12 H52 2.8039 4_555 no
O12 H94 2.01(5) . no
O12 H163 2.6661 . no
C1 O7 3.309(6) 3_555 no
C1 C15 3.439(8) 1_545 no
C6 O11 3.397(7) 2_545 no
C10 O11 3.375(7) 2_555 no
C12 O12 3.242(6) . no
C14 O9 3.276(6) . no
C15 C1 3.439(8) 1_565 no
C16 O12 3.390(7) . no
C1 H75 2.98(6) 3_555 no
C2 H75 2.90(5) 3_555 no
C4 H114 2.77(5) 4_554 no
C5 H114 3.09(5) 4_554 no
C8 H12 2.9943 3_555 no
C9 H84 2.81(4) 3_565 no
C9 H153 2.9890 3_565 no
C10 H153 3.0058 3_565 no
C10 H84 2.84(5) 3_565 no
C10 H114 3.07(7) 2_555 no
C12 H124 2.82(6) . no
C14 H85 2.76(4) 3_565 no
C15 H85 2.93(4) 3_565 no
C15 H12 3.0464 1_565 no
C17 H81 3.0511 2_555 no
C18 H81 3.0769 2_555 no
C18 H53 3.0480 3_665 no
C19 H95 2.61(14) . no
C19 H152 2.9286 . no
C19 H74 2.89(4) 3_565 no
C19 H115 3.06(4) 2_555 no
C20 H13 3.0465 1_565 no
H11 H31 2.2776 . no
H11 H112 2.5061 3_655 no
H12 H153 2.4844 1_545 no
H12 C15 3.0464 1_545 no
H12 C8 2.9943 3_555 no
H13 C20 3.0465 1_545 no
H31 H53 2.2940 . no
H31 H11 2.2776 . no
H51 H103 2.5784 3_565 no
H52 O12 2.8039 4_554 no
H53 H31 2.2940 . no
H53 C18 3.0480 3_665 no
H61 H74 2.5983 3_555 no
H61 Ho1 3.8117 3_555 no
H61 O1 2.8245 3_555 no
H62 H81 2.2714 . no
H62 O9 2.7249 2_545 no
H62 H94 2.5892 2_545 no
H63 O10 2.8633 1_545 no
H74 C19 2.89(4) 3_565 no
H74 O10 1.92(4) 3_565 no
H74 H61 2.5983 3_555 no
H75 O3 2.78(4) 3_555 no
H75 O1 2.09(5) 3_555 no
H75 Ho1 3.75(3) 3_555 no
H75 C1 2.98(6) 3_555 no
H75 C2 2.90(5) 3_555 no
H81 H62 2.2714 . no
H81 C17 3.0511 2_545 no
H81 C18 3.0769 2_545 no
H81 H102 2.2958 . no
H84 Ho1 3.58(4) 3_565 no
H84 O4 1.99(3) 3_565 no
H84 O6 2.75(5) 3_565 no
H84 H103 2.4796 3_565 no
H84 C10 2.84(5) 3_565 no
H84 C9 2.81(4) 3_565 no
H85 O4 2.76(5) 3_565 no
H85 C14 2.76(4) 3_565 no
H85 Ho1 3.62(6) 3_565 no
H85 C15 2.93(4) 3_565 no
H85 O6 1.99(5) 3_565 no
H94 H124 2.50(7) . no
H94 H125 2.60(9) . no
H94 H62 2.5892 2_555 no
H94 O12 2.01(5) . no
H94 H163 2.2078 . no
H95 O11 2.85(12) 2_555 no
H95 O8 2.80(14) 3_565 no
H95 C19 2.61(14) . no
H95 O10 2.05(14) . no
H95 H115 2.33(14) 2_555 no
H101 O11 2.5773 2_555 no
H101 H114 2.4594 2_555 no
H102 H81 2.2958 . no
H103 H51 2.5784 3_565 no
H103 H84 2.4796 3_565 no
H103 H153 2.4832 3_565 no
H103 O2 2.8010 3_565 no
H111 H131 2.3259 . no
H112 H11 2.5061 3_655 no
H114 C5 3.09(5) 4_555 no
H114 O2 2.07(4) 4_555 no
H114 H125 2.31(8) . no
H114 C10 3.07(6) 2_545 no
H114 Ho1 3.73(4) 4_555 no
H114 O8 2.79(5) 4_555 no
H114 C4 2.77(5) 4_555 no
H114 H101 2.4594 2_545 no
H115 H95 2.33(13) 2_545 no
H115 O10 2.13(4) 2_545 no
H115 H125 2.44(7) . no
H115 C19 3.06(4) 2_545 no
H124 H94 2.50(7) . no
H124 C12 2.82(6) . no
H124 O5 2.21(5) . no
H124 Ho1 3.47(4) . no
H124 O3 2.68(6) . no
H125 H114 2.31(8) . no
H125 O11 1.92(6) . no
H125 H94 2.60(9) . no
H125 H115 2.44(7) . no
H131 H111 2.3259 . no
H131 H151 2.5602 3_665 no
H131 H151 2.3133 . no
H151 H131 2.5602 3_665 no
H151 H131 2.3133 . no
H152 C19 2.9286 . no
H152 O10 2.7624 . no
H153 C10 3.0058 3_565 no
H153 H103 2.4832 3_565 no
H153 C9 2.9890 3_565 no
H153 H12 2.4844 1_565 no
H162 H181 2.4264 . no
H163 O12 2.6661 . no
H163 H94 2.2078 . no
H181 H201 2.4812 . no
H181 H162 2.4264 . no
H201 H181 2.4812 . no
H203 O3 2.8781 1_565 no

loop_
_geom_hbond_atom_site_label_D
_geom_hbond_atom_site_label_H
_geom_hbond_atom_site_label_A
_geom_hbond_site_symmetry_A
_geom_hbond_distance_DH
_geom_hbond_distance_HA
_geom_hbond_distance_DA
_geom_hbond_angle_DHA
_geom_hbond_publ_flag
O7 H74 O10 3_565 .82(4) 1.92(4) 2.721(5) 165(5) yes
O7 H75 O1 3_555 .81(4) 2.09(5) 2.854(5) 159(5) yes
O8 H84 O4 3_565 .84(4) 1.99(3) 2.788(5) 157(4) yes
O8 H85 O6 3_565 .82(4) 1.99(5) 2.765(5) 157(5) yes
O9 H94 O12 . .89(5) 2.01(5) 2.887(7) 173(12) yes
O11 H114 O2 4_555 .84(4) 2.07(4) 2.906(4) 171(6) yes
O11 H115 O10 2_545 .83(4) 2.13(4) 2.918(5) 159(6) yes
O12 H124 O5 . .84(5) 2.21(5) 2.879(5) 136(5) yes
O12 H125 O11 . .85(6) 1.92(6) 2.756(5) 170(6) yes
C10 H101 O11 2_555 .96 2.58 3.375(7) 141 yes

loop_
_geom_torsion_atom_site_label_1
_geom_torsion_atom_site_label_2
_geom_torsion_atom_site_label_3
_geom_torsion_atom_site_label_4
_geom_torsion
_geom_torsion_publ_flag
O2 Ho1 O1 C2 40.2(3) no
O3 Ho1 O1 C2 -137.1(4) no
O4 Ho1 O1 C2 -149.6(3) no
O5 Ho1 O1 C2 -56.7(3) no
O6 Ho1 O1 C2 -10.1(4) no
O7 Ho1 O1 C2 143.2(4) no
O8 Ho1 O1 C2 89.7(4) no
O1 Ho1 O2 C4 -40.2(3) no
O3 Ho1 O2 C4 -35.7(4) no
O4 Ho1 O2 C4 148.6(3) no
O5 Ho1 O2 C4 32.4(4) no
O6 Ho1 O2 C4 103.0(4) no
O7 Ho1 O2 C4 -113.3(4) no
O8 Ho1 O2 C4 179.1(4) no
O1 Ho1 O3 C7 -151.6(4) no
O2 Ho1 O3 C7 -156.0(4) no
O4 Ho1 O3 C7 21.2(4) no
O5 Ho1 O3 C7 131.5(4) no
O6 Ho1 O3 C7 78.7(4) no
O7 Ho1 O3 C7 -71.7(4) no
O8 Ho1 O3 C7 -25.3(5) no
O1 Ho1 O4 C9 -5.5(5) no
O2 Ho1 O4 C9 159.5(3) no
O3 Ho1 O4 C9 -17.9(4) no
O5 Ho1 O4 C9 -88.7(4) no
O6 Ho1 O4 C9 -155.3(4) no
O7 Ho1 O4 C9 58.4(4) no
O8 Ho1 O4 C9 129.2(4) no
O1 Ho1 O5 C12 118.0(4) no
O2 Ho1 O5 C12 47.4(4) no
O3 Ho1 O5 C12 -165.8(4) no
O4 Ho1 O5 C12 -97.1(4) no
O6 Ho1 O5 C12 -26.8(4) no
O7 Ho1 O5 C12 152.9(4) no
O8 Ho1 O5 C12 -14.3(5) no
O1 Ho1 O6 C14 -20.5(4) no
O2 Ho1 O6 C14 -69.6(4) no
O3 Ho1 O6 C14 81.5(4) no
O4 Ho1 O6 C14 137.6(4) no
O5 Ho1 O6 C14 26.8(4) no
O7 Ho1 O6 C14 -152.8(3) no
O8 Ho1 O6 C14 -145.5(4) no
Ho1 O1 C2 C1 153.2(3) no
Ho1 O1 C2 C3 -28.8(6) no
Ho1 O2 C4 C3 28.2(6) no
Ho1 O2 C4 C5 -153.8(3) no
Ho1 O3 C7 C6 164.4(3) no
Ho1 O3 C7 C8 -17.0(7) no
Ho1 O4 C9 C10 -171.0(3) no
Ho1 O4 C9 C8 11.2(7) no
Ho1 O5 C12 C11 -166.8(3) no
Ho1 O5 C12 C13 16.5(7) no
Ho1 O6 C14 C13 -17.5(6) no
Ho1 O6 C14 C15 164.5(3) no
O1 C2 C3 C4 -6.4(7) no
C1 C2 C3 C4 171.5(4) no
C2 C3 C4 C5 -170.4(4) no
C2 C3 C4 O2 7.5(7) no
O3 C7 C8 C9 -2.2(7) no
C6 C7 C8 C9 176.4(4) no
C7 C8 C9 C10 -173.1(4) no
C7 C8 C9 O4 4.6(7) no
C11 C12 C13 C14 -166.3(4) no
O5 C12 C13 C14 10.3(7) no
C12 C13 C14 C15 169.1(4) no
C12 C13 C14 O6 -8.9(7) no
O9 C17 C18 C19 .0(7) no
C16 C17 C18 C19 179.9(9) no
C17 C18 C19 C20 -177.8(4) no
C17 C18 C19 O10 1.2(7) no
